data_7018531
loop_
_publ_author_name
'van Albada, Gerard A.'
'Mutikainen, Ilpo'
'Ghazzali, Mohamed'
'Al-Farhan, Khalid'
'Reedijk, Jan'

_publ_section_title
;
 Copper perchlorate and tetrafluoridoborate compounds with the ligand
 1,4,5-triazanaphthalene. Gradual transformation of mononuclear Cu(ii)
 compounds via polynuclear mixed-valence Cu(ii)/Cu(i) species to dinuclear
 Cu(i); syntheses, characterizations and X-ray structures.
;
_journal_issue 15
_journal_name_full 'Dalton transactions (Cambridge, England : 2003)'
_journal_page_first 4566
_journal_page_last 4574
_journal_paper_doi 10.1039/c2dt12085b
_journal_volume 41
_journal_year 2012
_chemical_formula_sum 'C21 H15 Cl2 Cu2 N9 O8'
_chemical_formula_weight 719.40
_chemical_name_systematic
;
?
;
_space_group_IT_number 15
_symmetry_cell_setting monoclinic
_symmetry_space_group_name_Hall '-C 2yc'
_symmetry_space_group_name_H-M 'C 1 2/c 1'
_atom_sites_solution_hydrogens geom
_atom_sites_solution_primary direct
_atom_sites_solution_secondary difmap
_audit_creation_method SHELXL-97
_cell_angle_alpha 90.00
_cell_angle_beta 142.650(10)
_cell_angle_gamma 90.00
_cell_formula_units_Z 4
_cell_length_a 22.055(4)
_cell_length_b 9.121(2)
_cell_length_c 20.513(4)
_cell_measurement_reflns_used 22448
_cell_measurement_temperature 173(2)
_cell_measurement_theta_max 27.50
_cell_measurement_theta_min 3.18
_cell_volume 2503.5(10)
_computing_cell_refinement 'DirAx (Duisenberg 1992)'
_computing_data_collection 'COLLECT (Nonius, 2002)'
_computing_data_reduction 'COLLECT/EVAL (Nonius, 2002)'
_computing_molecular_graphics 'SHELXTL (Sheldrick, 1990)'
_computing_publication_material 'SHELXTL (Sheldrick, 1990)'
_computing_structure_refinement 'SHELXL97 (Sheldrick, 1997)'
_computing_structure_solution 'SHELXS97 (Sheldrick, 1990)'
_diffrn_ambient_temperature 173(2)
_diffrn_measured_fraction_theta_full 0.989
_diffrn_measured_fraction_theta_max 0.989
_diffrn_measurement_device_type KappaCCD
_diffrn_measurement_method \f-scan
_diffrn_radiation_monochromator graphite
_diffrn_radiation_source 'fine-focus sealed tube'
_diffrn_radiation_type MoK\a
_diffrn_radiation_wavelength 0.71073
_diffrn_reflns_av_R_equivalents 0.0872
_diffrn_reflns_av_sigmaI/netI 0.0514
_diffrn_reflns_limit_h_max 28
_diffrn_reflns_limit_h_min -28
_diffrn_reflns_limit_k_max 11
_diffrn_reflns_limit_k_min -11
_diffrn_reflns_limit_l_max 26
_diffrn_reflns_limit_l_min -26
_diffrn_reflns_number 22448
_diffrn_reflns_theta_full 27.51
_diffrn_reflns_theta_max 27.51
_diffrn_reflns_theta_min 3.18
_exptl_absorpt_coefficient_mu 1.982
_exptl_absorpt_correction_T_max 0.9249
_exptl_absorpt_correction_T_min 0.5878
_exptl_absorpt_correction_type multi-scan
_exptl_absorpt_process_details 'SADABS (Sheldrick, 1996)'
_exptl_crystal_colour red
_exptl_crystal_density_diffrn 1.909
_exptl_crystal_density_method 'not measured'
_exptl_crystal_description plate
_exptl_crystal_F_000 1440
_exptl_crystal_size_max 0.30
_exptl_crystal_size_mid 0.30
_exptl_crystal_size_min 0.04
_refine_diff_density_max 0.840
_refine_diff_density_min -0.830
_refine_diff_density_rms 0.116
_refine_ls_extinction_method none
_refine_ls_goodness_of_fit_ref 1.024
_refine_ls_hydrogen_treatment constr
_refine_ls_matrix_type full
_refine_ls_number_parameters 240
_refine_ls_number_reflns 2851
_refine_ls_number_restraints 68
_refine_ls_restrained_S_all 1.044
_refine_ls_R_factor_all 0.0907
_refine_ls_R_factor_gt 0.0597
_refine_ls_shift/su_max 0.001
_refine_ls_shift/su_mean 0.000
_refine_ls_structure_factor_coef Fsqd
_refine_ls_weighting_details 'calc w=1/[\s^2^(Fo^2^)+(0.0770P)^2^+17.8572P] where P=(Fo^2^+2Fc^2^)/3'
_refine_ls_weighting_scheme calc
_refine_ls_wR_factor_gt 0.1488
_refine_ls_wR_factor_ref 0.1710
_reflns_number_gt 1992
_reflns_number_total 2851
_reflns_threshold_expression >2sigma(I)
_cod_data_source_file c2dt12085b.txt
_cod_data_source_block pypy212
_cod_original_cell_volume 2503.5(9)
_cod_original_sg_symbol_H-M C2/c
_cod_database_code 7018531

loop_
_symmetry_equiv_pos_as_xyz
'x, y, z'
'-x, y, -z+1/2'
'x+1/2, y+1/2, z'
'-x+1/2, y+1/2, -z+1/2'
'-x, -y, -z'
'x, -y, z-1/2'
'-x+1/2, -y+1/2, -z'
'x+1/2, -y+1/2, z-1/2'

loop_
_atom_site_label
_atom_site_type_symbol
_atom_site_fract_x
_atom_site_fract_y
_atom_site_fract_z
_atom_site_U_iso_or_equiv
_atom_site_adp_type
_atom_site_occupancy
_atom_site_symmetry_multiplicity
_atom_site_calc_flag
_atom_site_refinement_flags
_atom_site_disorder_assembly
_atom_site_disorder_group
Cu1 Cu 0.45705(5) -0.82263(7) 0.26751(5) 0.0340(2) Uani 1 1 d . . .
Cl11 Cl 0.3466(4) -0.8460(6) 0.3505(5) 0.0540(14) Uani 0.50 1 d PD A 1
O11 O 0.3565(7) -0.8403(14) 0.2896(8) 0.049(3) Uani 0.50 1 d PDU A 1
O21 O 0.2442(4) -0.8251(12) 0.2804(7) 0.081(4) Uani 0.50 1 d PDU A 1
O31 O 0.3798(8) -0.9857(9) 0.4020(9) 0.098(4) Uani 0.50 1 d PDU A 1
O41 O 0.4061(8) -0.7330(12) 0.4301(9) 0.142(9) Uani 0.50 1 d PDU A 1
Cl12 Cl 0.3304(4) -0.8243(7) 0.3313(4) 0.087(3) Uani 0.50 1 d PD B 2
O12 O 0.3722(7) -0.8138(14) 0.3030(8) 0.053(4) Uani 0.50 1 d PDU B 2
O22 O 0.2955(9) -0.9706(9) 0.3122(9) 0.118(5) Uani 0.50 1 d PDU B 2
O32 O 0.4053(7) -0.7892(11) 0.4425(5) 0.059(3) Uani 0.50 1 d PDU B 2
O42 O 0.2488(6) -0.7242(12) 0.2674(8) 0.103(5) Uani 0.50 1 d PDU B 2
N26 N 0.4776(4) -1.3476(5) 0.2867(4) 0.0424(13) Uani 0.50 1 d P . .
C28 C 0.4776(4) -1.3476(5) 0.2867(4) 0.0424(13) Uani 0.50 1 d P . .
H28 H 0.4768 -1.4517 0.2867 0.051 Uiso 0.50 1 calc PR . .
N11 N 0.3586(3) -0.6771(4) 0.1472(3) 0.0301(9) Uani 1 1 d . . .
N21 N 0.4740(3) -1.0384(4) 0.2822(3) 0.0294(9) Uani 1 1 d . . .
N31 N 0.5758(3) -0.7037(5) 0.4020(3) 0.0332(9) Uani 1 1 d . . .
C29 C 0.4575(4) -1.2706(7) 0.3217(5) 0.0496(16) Uani 1 1 d G . .
H29 H 0.4401 -1.3127 0.3477 0.059 Uiso 1 1 d G . .
C22 C 0.5000 -1.1149(7) 0.2500 0.0242(13) Uani 1 2 d S . .
C17 C 0.2935(4) -0.5223(6) 0.0047(4) 0.0361(12) Uani 1 1 d . . .
C110 C 0.2950(4) -0.6079(6) 0.1315(4) 0.0389(12) Uani 1 1 d . . .
H110 H 0.2917 -0.6351 0.1733 0.047 Uiso 1 1 calc R . .
C27 C 0.5000 -1.2708(7) 0.2500 0.0303(15) Uani 1 2 d S . .
C12 C 0.3589(3) -0.6346(5) 0.0832(4) 0.0293(10) Uani 1 1 d . . .
C210 C 0.4545(4) -1.1148(6) 0.3188(4) 0.0381(12) Uani 1 1 d . . .
H210 H 0.4380 -1.0642 0.3437 0.046 Uiso 1 1 calc R . .
N16 N 0.2297(3) -0.4527(6) -0.0087(4) 0.0488(12) Uani 1 1 d . . .
C32 C 0.5796(5) -0.6654(7) 0.4680(5) 0.0465(14) Uani 1 1 d . . .
H32 H 0.5365 -0.7147 0.4607 0.056 Uiso 1 1 calc R . .
C19 C 0.2319(4) -0.4949(7) 0.0546(5) 0.0491(15) Uani 1 1 d . . .
H19 H 0.1891 -0.4472 0.0482 0.059 Uiso 1 1 calc R . .
C33 C 0.6424(5) -0.5582(9) 0.5466(5) 0.0585(18) Uani 1 1 d . . .
H33 H 0.6420 -0.5370 0.5915 0.070 Uiso 1 1 calc R . .
C14 C 0.2960(4) -0.4844(7) -0.0592(4) 0.0467(14) Uani 1 1 d . . .
H14 H 0.2550 -0.4078 -0.1107 0.09(3) Uiso 1 1 calc R . .

loop_
_atom_site_aniso_label
_atom_site_aniso_U_11
_atom_site_aniso_U_22
_atom_site_aniso_U_33
_atom_site_aniso_U_23
_atom_site_aniso_U_13
_atom_site_aniso_U_12
Cu1 0.0446(4) 0.0239(3) 0.0434(4) -0.0011(3) 0.0373(3) -0.0006(3)
Cl11 0.057(2) 0.068(3) 0.074(3) -0.005(2) 0.060(2) -0.005(2)
O11 0.054(5) 0.049(6) 0.059(6) -0.007(4) 0.049(5) -0.010(5)
O21 0.053(5) 0.122(8) 0.087(6) 0.009(6) 0.060(5) 0.021(5)
O31 0.121(8) 0.116(8) 0.115(7) 0.040(6) 0.107(7) 0.036(6)
O41 0.141(11) 0.154(13) 0.156(12) -0.019(8) 0.124(9) 0.008(8)
Cl12 0.116(6) 0.103(5) 0.085(4) -0.020(4) 0.089(5) -0.002(4)
O12 0.058(6) 0.066(7) 0.064(7) -0.011(5) 0.055(6) -0.011(5)
O22 0.147(9) 0.111(8) 0.113(7) -0.030(6) 0.107(7) -0.069(7)
O32 0.069(6) 0.069(6) 0.041(4) -0.008(4) 0.044(4) -0.012(4)
O42 0.088(7) 0.119(9) 0.110(8) -0.020(6) 0.080(6) 0.012(6)
N26 0.034(3) 0.028(3) 0.045(3) 0.007(2) 0.026(2) -0.0002(18)
C28 0.034(3) 0.028(3) 0.045(3) 0.007(2) 0.026(2) -0.0002(18)
N11 0.032(2) 0.0236(18) 0.0286(19) -0.0051(16) 0.0228(18) -0.0040(16)
N21 0.031(2) 0.0241(19) 0.029(2) 0.0003(16) 0.0234(19) 0.0012(16)
N31 0.031(2) 0.034(2) 0.029(2) 0.0041(16) 0.0227(19) 0.0041(17)
C29 0.035(3) 0.045(3) 0.049(3) 0.017(3) 0.029(3) -0.004(2)
C22 0.021(3) 0.019(3) 0.023(3) 0.000 0.015(3) 0.000
C17 0.026(2) 0.033(3) 0.026(2) -0.001(2) 0.015(2) -0.005(2)
C110 0.037(3) 0.039(3) 0.034(3) -0.005(2) 0.027(2) 0.000(2)
C27 0.023(3) 0.017(3) 0.023(3) 0.000 0.012(3) 0.000
C12 0.030(2) 0.018(2) 0.027(2) -0.0064(17) 0.020(2) -0.0072(17)
C210 0.038(3) 0.037(3) 0.037(3) 0.002(2) 0.029(3) -0.001(2)
N16 0.034(2) 0.044(3) 0.043(3) 0.003(2) 0.025(2) 0.005(2)
C32 0.051(3) 0.055(4) 0.041(3) 0.000(3) 0.038(3) 0.000(3)
C19 0.035(3) 0.046(3) 0.047(3) -0.008(3) 0.028(3) 0.005(2)
C33 0.051(4) 0.081(5) 0.041(3) -0.012(3) 0.036(3) 0.000(3)
C14 0.039(3) 0.049(3) 0.033(3) 0.015(2) 0.024(3) 0.005(3)

loop_
_atom_type_symbol
_atom_type_description
_atom_type_scat_dispersion_real
_atom_type_scat_dispersion_imag
_atom_type_scat_source
C C 0.0033 0.0016 'International Tables Vol C Tables 4.2.6.8 and 6.1.1.4'
Cl Cl 0.1484 0.1585 'International Tables Vol C Tables 4.2.6.8 and 6.1.1.4'
Cu Cu 0.3201 1.2651 'International Tables Vol C Tables 4.2.6.8 and 6.1.1.4'
N N 0.0061 0.0033 'International Tables Vol C Tables 4.2.6.8 and 6.1.1.4'
O O 0.0106 0.0060 'International Tables Vol C Tables 4.2.6.8 and 6.1.1.4'
H H 0.0000 0.0000 'International Tables Vol C Tables 4.2.6.8 and 6.1.1.4'

loop_
_geom_angle_atom_site_label_1
_geom_angle_atom_site_label_2
_geom_angle_atom_site_label_3
_geom_angle
_geom_angle_site_symmetry_1
_geom_angle_site_symmetry_3
N21 Cu1 N11 136.98(16) . .
N21 Cu1 N31 116.00(16) . .
N11 Cu1 N31 106.35(16) . .
N21 Cu1 Cu1 87.11(12) . 2_655
N11 Cu1 Cu1 88.40(13) . 2_655
N31 Cu1 Cu1 86.35(13) . 2_655
O21 Cl11 O41 109.51(9) . .
O21 Cl11 O11 109.49(9) . .
O41 Cl11 O11 109.45(9) . .
O21 Cl11 O31 109.51(9) . .
O41 Cl11 O31 109.43(9) . .
O11 Cl11 O31 109.43(9) . .
O42 Cl12 O32 109.55(9) . .
O42 Cl12 O12 109.49(9) . .
O32 Cl12 O12 109.48(9) . .
O42 Cl12 O22 109.45(9) . .
O32 Cl12 O22 109.46(9) . .
O12 Cl12 O22 109.41(9) . .
C29 N26 C27 116.9(5) . .
C110 N11 C12 116.3(4) . .
C110 N11 Cu1 120.9(4) . .
C12 N11 Cu1 122.6(3) . .
C210 N21 C22 117.3(5) . .
C210 N21 Cu1 120.2(4) . .
C22 N21 Cu1 122.4(3) . .
C32 N31 C12 116.6(5) . 2_655
C32 N31 Cu1 119.2(4) . .
C12 N31 Cu1 122.7(3) 2_655 .
N26 C29 C210 122.5(5) . .
N26 C29 H29 123.7 . .
C210 C29 H29 113.7 . .
N21 C22 N21 118.4(6) . 2_655
N21 C22 C27 120.8(3) . .
N21 C22 C27 120.8(3) 2_655 .
N16 C17 C14 120.1(5) . .
N16 C17 C12 121.3(5) . .
C14 C17 C12 118.5(5) . .
N11 C110 C19 122.1(6) . .
N11 C110 H110 119.0 . .
C19 C110 H110 119.0 . .
C28 C27 N26 0.0(4) 2_655 2_655
C28 C27 N26 118.8(7) 2_655 .
N26 C27 N26 118.8(7) 2_655 .
C28 C27 C22 120.6(3) 2_655 .
N26 C27 C22 120.6(3) 2_655 .
N26 C27 C22 120.6(3) . .
N31 C12 N11 117.5(4) 2_655 .
N31 C12 C17 121.7(5) 2_655 .
N11 C12 C17 120.9(5) . .
N21 C210 C29 121.8(6) . .
N21 C210 H210 119.1 . .
C29 C210 H210 119.1 . .
C19 N16 C17 116.3(5) . .
N31 C32 C33 124.2(6) . .
N31 C32 H32 117.9 . .
C33 C32 H32 117.9 . .
N16 C19 C110 123.1(6) . .
N16 C19 H19 118.5 . .
C110 C19 H19 118.5 . .
C14 C33 C32 120.1(6) 2_655 .
C14 C33 H33 119.9 2_655 .
C32 C33 H33 119.9 . .
C33 C14 C17 118.8(5) 2_655 .
C33 C14 H14 120.6 2_655 .
C17 C14 H14 120.6 . .

loop_
_geom_bond_atom_site_label_1
_geom_bond_atom_site_label_2
_geom_bond_distance
_geom_bond_site_symmetry_2
Cu1 N21 1.981(4) .
Cu1 N11 2.012(4) .
Cu1 N31 2.039(4) .
Cu1 Cu1 2.5040(13) 2_655
Cl11 O21 1.4293(10) .
Cl11 O41 1.4299(10) .
Cl11 O11 1.4301(10) .
Cl11 O31 1.4303(10) .
Cl12 O42 1.4294(10) .
Cl12 O32 1.4296(10) .
Cl12 O12 1.4301(10) .
Cl12 O22 1.4306(10) .
N26 C29 1.308(9) .
N26 C27 1.377(6) .
N11 C110 1.324(7) .
N11 C12 1.373(6) .
N21 C210 1.321(7) .
N21 C22 1.362(5) .
N31 C32 1.337(7) .
N31 C12 1.365(7) 2_655
C29 C210 1.422(8) .
C29 H29 0.9502 .
C22 N21 1.362(5) 2_655
C22 C27 1.422(9) .
C17 N16 1.359(8) .
C17 C14 1.400(8) .
C17 C12 1.425(7) .
C110 C19 1.414(8) .
C110 H110 0.9500 .
C27 C28 1.377(6) 2_655
C27 N26 1.377(6) 2_655
C12 N31 1.365(7) 2_655
C210 H210 0.9500 .
N16 C19 1.316(9) .
C32 C33 1.386(9) .
C32 H32 0.9500 .
C19 H19 0.9500 .
C33 C14 1.342(10) 2_655
C33 H33 0.9500 .
C14 C33 1.342(10) 2_655
C14 H14 0.9500 .
